data_4131551
loop_
_publ_author_name
'Taylor, Jordan W.'
'McSkimming, Alex'
'Guzman, Camilo F.'
'Harman, W. Hill'

_publ_section_title
;
 N-Heterocyclic Carbene-Stabilized Boranthrene as a Metal-Free Platform
 for the Activation of Small Molecules.
;
_journal_issue 32
_journal_name_full 'Journal of the American Chemical Society'
_journal_page_first 11032
_journal_page_last 11035
_journal_paper_doi 10.1021/jacs.7b06772
_journal_volume 139
_journal_year 2017
_chemical_formula_sum 'C66 H80 B2 N4'
_chemical_formula_weight 950.96
_space_group_crystal_system orthorhombic
_space_group_IT_number 19
_space_group_name_Hall 'P 2ac 2ab'
_space_group_name_H-M_alt 'P 21 21 21'
_atom_sites_solution_hydrogens geom
_audit_creation_method SHELXL-2013
_cell_angle_alpha 90
_cell_angle_beta 90
_cell_angle_gamma 90
_cell_formula_units_Z 4
_cell_length_a 12.2145(7)
_cell_length_b 19.8453(11)
_cell_length_c 23.3976(13)
_cell_measurement_reflns_used 9959
_cell_measurement_temperature 100(2)
_cell_measurement_theta_max 31.42
_cell_measurement_theta_min 2.41
_cell_volume 5671.6(6)
_computing_cell_refinement 'Bruker SAINT'
_computing_data_collection 'Bruker APEX2'
_computing_data_reduction 'Bruker SAINT'
_computing_molecular_graphics 'Bruker SHELXTL'
_computing_publication_material 'Bruker SHELXTL'
_computing_structure_refinement 'SHELXL-2013 (Sheldrick, 2013)'
_computing_structure_solution 'SHELXS-97 (Sheldrick 2008)'
_diffrn_ambient_temperature 100(2)
_diffrn_measured_fraction_theta_full 1.000
_diffrn_measured_fraction_theta_max 1.000
_diffrn_measurement_device_type 'Bruker APEX-II CCD'
_diffrn_measurement_method '\f and \w scans'
_diffrn_radiation_type MoK\a
_diffrn_radiation_wavelength 0.71073
_diffrn_reflns_av_R_equivalents 0.0347
_diffrn_reflns_av_unetI/netI 0.0202
_diffrn_reflns_Laue_measured_fraction_full 1.000
_diffrn_reflns_Laue_measured_fraction_max 1.000
_diffrn_reflns_limit_h_max 17
_diffrn_reflns_limit_h_min -17
_diffrn_reflns_limit_k_max 28
_diffrn_reflns_limit_k_min -28
_diffrn_reflns_limit_l_max 33
_diffrn_reflns_limit_l_min -33
_diffrn_reflns_number 135830
_diffrn_reflns_point_group_measured_fraction_full 1.000
_diffrn_reflns_point_group_measured_fraction_max 1.000
_diffrn_reflns_theta_full 25.242
_diffrn_reflns_theta_max 30.507
_diffrn_reflns_theta_min 1.741
_exptl_absorpt_coefficient_mu 0.064
_exptl_absorpt_correction_type multi-scan
_exptl_absorpt_process_details 'Bruker SADABS'
_exptl_crystal_colour black
_exptl_crystal_density_diffrn 1.114
_exptl_crystal_density_meas ?
_exptl_crystal_density_method 'not measured'
_exptl_crystal_description 'prism frag'
_exptl_crystal_F_000 2056
_exptl_crystal_size_max 0.620
_exptl_crystal_size_mid 0.558
_exptl_crystal_size_min 0.505
_exptl_transmission_factor_max 0.952
_exptl_transmission_factor_min 0.781
_refine_diff_density_max 0.349
_refine_diff_density_min -0.151
_refine_diff_density_rms 0.039
_refine_ls_abs_structure_details
; 
 Flack x determined using 6972 quotients [(I+)-(I-)]/[(I+)+(I-)] 
 (Parsons and Flack (2004), Acta Cryst. A60, s61). 
;
_refine_ls_abs_structure_Flack -0.4(3)
_refine_ls_extinction_method none
_refine_ls_goodness_of_fit_ref 1.047
_refine_ls_hydrogen_treatment constr
_refine_ls_matrix_type full
_refine_ls_number_parameters 656
_refine_ls_number_reflns 17325
_refine_ls_number_restraints 0
_refine_ls_restrained_S_all 1.047
_refine_ls_R_factor_all 0.0424
_refine_ls_R_factor_gt 0.0369
_refine_ls_shift/su_max 0.001
_refine_ls_shift/su_mean 0.000
_refine_ls_structure_factor_coef Fsqd
_refine_ls_weighting_details 'w=1/[\s^2^(Fo^2^)+(0.0625P)^2^+0.5814P] where P=(Fo^2^+2Fc^2^)/3'
_refine_ls_weighting_scheme calc
_refine_ls_wR_factor_gt 0.0956
_refine_ls_wR_factor_ref 0.0999
_reflns_Friedel_coverage 0.835
_reflns_Friedel_fraction_full 1.000
_reflns_Friedel_fraction_max 1.000
_reflns_number_gt 15980
_reflns_number_total 17325
_reflns_threshold_expression 'I > 2\s(I)'
_cod_data_source_file ja7b06772_si_001.cif
_cod_data_source_block hh146JT67_0m
_cod_depositor_comments
;
The following automatic conversions were performed:

data item '_exptl_crystal_density_meas' value 'not measured' was
changed to '?' -- the value is perceived as not measured.

Automatic conversion script
Id: cif_fix_values 6909 2019-04-08 15:41:33Z antanas 
;
_cod_database_code 4131551
_shelx_space_group_comment
; 
The symmetry employed for this shelxl refinement is uniquely defined 
by the following loop, which should always be used as a source of 
symmetry information in preference to the above space-group names. 
They are only intended as comments. 
;
_shelx_estimated_absorpt_t_min 0.962
_shelx_estimated_absorpt_t_max 0.969
_shelxl_version_number 2013-4

loop_
_space_group_symop_operation_xyz
'x, y, z'
'-x+1/2, -y, z+1/2'
'-x, y+1/2, -z+1/2'
'x+1/2, -y+1/2, -z'

loop_
_atom_site_label
_atom_site_type_symbol
_atom_site_fract_x
_atom_site_fract_y
_atom_site_fract_z
_atom_site_U_iso_or_equiv
_atom_site_adp_type
_atom_site_occupancy
_atom_site_site_symmetry_order
_atom_site_calc_flag
_atom_site_refinement_flags_posn
_atom_site_refinement_flags_adp
B1 B 0.22218(12) 0.52239(7) 0.12863(6) 0.0149(3) Uani 1 1 d . .
C1 C 0.10714(11) 0.51811(6) 0.15288(5) 0.0143(2) Uani 1 1 d . .
C2 C 0.04300(11) 0.45774(7) 0.15176(6) 0.0169(2) Uani 1 1 d . .
H2 H 0.0700 0.4201 0.1310 0.020 Uiso 1 1 calc R U
C3 C -0.05587(11) 0.45164(7) 0.17938(6) 0.0182(2) Uani 1 1 d . .
H3 H -0.0957 0.4106 0.1775 0.022 Uiso 1 1 calc R U
C4 C -0.09795(11) 0.50704(7) 0.21074(6) 0.0180(2) Uani 1 1 d . .
H4 H -0.1651 0.5030 0.2309 0.022 Uiso 1 1 calc R U
C5 C -0.04084(11) 0.56652(7) 0.21168(5) 0.0165(2) Uani 1 1 d . .
H5 H -0.0714 0.6037 0.2317 0.020 Uiso 1 1 calc R U
C6 C 0.06224(11) 0.57518(6) 0.18406(5) 0.0145(2) Uani 1 1 d . .
B2 B 0.12534(12) 0.64085(7) 0.18663(6) 0.0149(2) Uani 1 1 d . .
C7 C 0.24267(11) 0.64402(7) 0.16504(5) 0.0155(2) Uani 1 1 d . .
C8 C 0.31175(12) 0.70119(7) 0.17399(6) 0.0201(3) Uani 1 1 d . .
H8 H 0.2801 0.7410 0.1894 0.024 Uiso 1 1 calc R U
C9 C 0.42163(12) 0.70136(8) 0.16146(7) 0.0233(3) Uani 1 1 d . .
H9 H 0.4655 0.7395 0.1703 0.028 Uiso 1 1 calc R U
C10 C 0.46860(12) 0.64399(8) 0.13529(6) 0.0219(3) Uani 1 1 d . .
H10 H 0.5445 0.6432 0.1264 0.026 Uiso 1 1 calc R U
C11 C 0.40370(12) 0.58943(7) 0.12289(6) 0.0191(3) Uani 1 1 d . .
H11 H 0.4353 0.5527 0.1027 0.023 Uiso 1 1 calc R U
C12 C 0.29135(11) 0.58513(7) 0.13878(5) 0.0155(2) Uani 1 1 d . .
N1A N 0.36020(9) 0.42060(6) 0.11171(5) 0.0153(2) Uani 1 1 d . .
C2A C 0.27117(11) 0.45895(7) 0.09683(5) 0.0144(2) Uani 1 1 d . .
N3A N 0.23061(9) 0.42771(6) 0.04884(5) 0.0144(2) Uani 1 1 d . .
C4A C 0.29288(11) 0.37100(7) 0.03545(6) 0.0168(2) Uani 1 1 d . .
H4A H 0.2811 0.3411 0.0043 0.020 Uiso 1 1 calc R U
C5A C 0.37264(11) 0.36654(7) 0.07470(6) 0.0178(2) Uani 1 1 d . .
H5A H 0.4274 0.3327 0.0768 0.021 Uiso 1 1 calc R U
C6A C 0.43945(11) 0.43443(7) 0.15611(6) 0.0184(2) Uani 1 1 d . .
C7A C 0.54739(12) 0.44885(8) 0.13858(6) 0.0222(3) Uani 1 1 d . .
C8A C 0.62425(14) 0.46133(12) 0.18111(8) 0.0375(4) Uani 1 1 d . .
H8A H 0.6982 0.4700 0.1708 0.045 Uiso 1 1 calc R U
C9A C 0.59447(16) 0.46125(15) 0.23833(8) 0.0497(6) Uani 1 1 d . .
H9A H 0.6476 0.4712 0.2668 0.060 Uiso 1 1 calc R U
C10A C 0.48832(16) 0.44685(13) 0.25424(7) 0.0401(5) Uani 1 1 d . .
H10A H 0.4694 0.4471 0.2936 0.048 Uiso 1 1 calc R U
C11A C 0.40816(13) 0.43196(9) 0.21372(6) 0.0241(3) Uani 1 1 d . .
C12A C 0.58345(12) 0.45071(8) 0.07636(6) 0.0209(3) Uani 1 1 d . .
H12A H 0.5165 0.4505 0.0518 0.025 Uiso 1 1 calc R U
C13A C 0.65116(15) 0.51315(9) 0.06137(8) 0.0320(4) Uani 1 1 d . .
H13A H 0.6091 0.5538 0.0704 0.048 Uiso 1 1 calc R U
H13B H 0.6686 0.5127 0.0205 0.048 Uiso 1 1 calc R U
H13C H 0.7192 0.5129 0.0836 0.048 Uiso 1 1 calc R U
C14A C 0.65171(14) 0.38801(9) 0.06201(8) 0.0299(3) Uani 1 1 d . .
H14A H 0.6100 0.3474 0.0718 0.045 Uiso 1 1 calc R U
H14B H 0.7199 0.3888 0.0840 0.045 Uiso 1 1 calc R U
H14C H 0.6687 0.3878 0.0211 0.045 Uiso 1 1 calc R U
C15A C 0.29497(13) 0.41085(8) 0.23386(6) 0.0235(3) Uani 1 1 d . .
H15A H 0.2480 0.4033 0.1994 0.028 Uiso 1 1 calc R U
C16A C 0.30320(16) 0.34422(10) 0.26697(8) 0.0328(4) Uani 1 1 d . .
H16A H 0.3373 0.3099 0.2427 0.049 Uiso 1 1 calc R U
H16B H 0.2297 0.3293 0.2781 0.049 Uiso 1 1 calc R U
H16C H 0.3478 0.3509 0.3013 0.049 Uiso 1 1 calc R U
C17A C 0.24137(15) 0.46543(10) 0.27067(7) 0.0303(3) Uani 1 1 d . .
H17A H 0.2370 0.5075 0.2489 0.046 Uiso 1 1 calc R U
H17B H 0.2853 0.4727 0.3052 0.046 Uiso 1 1 calc R U
H17C H 0.1675 0.4510 0.2815 0.046 Uiso 1 1 calc R U
C18A C 0.14142(11) 0.44936(7) 0.01250(6) 0.0172(2) Uani 1 1 d . .
C19A C 0.05428(12) 0.40395(7) 0.00357(6) 0.0198(3) Uani 1 1 d . .
C20A C -0.02722(14) 0.42257(9) -0.03509(7) 0.0295(3) Uani 1 1 d . .
H20A H -0.0866 0.3928 -0.0421 0.035 Uiso 1 1 calc R U
C21A C -0.02300(16) 0.48379(9) -0.06343(9) 0.0364(4) Uani 1 1 d . .
H21A H -0.0795 0.4958 -0.0894 0.044 Uiso 1 1 calc R U
C22A C 0.06341(16) 0.52743(8) -0.05393(8) 0.0317(4) Uani 1 1 d . .
H22A H 0.0649 0.5694 -0.0735 0.038 Uiso 1 1 calc R U
C23A C 0.14879(13) 0.51152(7) -0.01636(6) 0.0212(3) Uani 1 1 d . .
C24A C 0.04609(12) 0.33502(7) 0.03194(6) 0.0192(2) Uani 1 1 d . .
H24A H 0.1039 0.3324 0.0621 0.023 Uiso 1 1 calc R U
C25A C 0.06637(14) 0.27785(8) -0.01077(7) 0.0254(3) Uani 1 1 d . .
H25A H 0.1375 0.2845 -0.0293 0.038 Uiso 1 1 calc R U
H25B H 0.0084 0.2779 -0.0397 0.038 Uiso 1 1 calc R U
H25C H 0.0662 0.2346 0.0095 0.038 Uiso 1 1 calc R U
C26A C -0.06539(13) 0.32339(9) 0.06081(7) 0.0276(3) Uani 1 1 d . .
H26A H -0.0794 0.3596 0.0884 0.041 Uiso 1 1 calc R U
H26B H -0.0647 0.2799 0.0807 0.041 Uiso 1 1 calc R U
H26C H -0.1232 0.3233 0.0317 0.041 Uiso 1 1 calc R U
C27A C 0.24280(13) 0.56122(7) -0.01066(6) 0.0216(3) Uani 1 1 d . .
H27A H 0.2955 0.5429 0.0181 0.026 Uiso 1 1 calc R U
C28A C 0.20232(16) 0.62988(8) 0.01090(7) 0.0279(3) Uani 1 1 d . .
H28A H 0.1632 0.6239 0.0471 0.042 Uiso 1 1 calc R U
H28B H 0.1529 0.6497 -0.0175 0.042 Uiso 1 1 calc R U
H28C H 0.2651 0.6599 0.0168 0.042 Uiso 1 1 calc R U
C29A C 0.30448(17) 0.57021(9) -0.06739(7) 0.0312(3) Uani 1 1 d . .
H29A H 0.3303 0.5263 -0.0809 0.047 Uiso 1 1 calc R U
H29B H 0.3673 0.6002 -0.0615 0.047 Uiso 1 1 calc R U
H29C H 0.2552 0.5899 -0.0959 0.047 Uiso 1 1 calc R U
N1B N 0.03950(10) 0.72175(6) 0.26698(5) 0.0159(2) Uani 1 1 d . .
C2B C 0.07161(11) 0.70740(7) 0.21228(5) 0.0146(2) Uani 1 1 d . .
N3B N 0.05147(10) 0.76528(6) 0.18262(5) 0.0159(2) Uani 1 1 d . .
C4B C 0.00909(12) 0.81488(7) 0.21811(6) 0.0188(3) Uani 1 1 d . .
H4B H -0.0112 0.8593 0.2073 0.023 Uiso 1 1 calc R U
C5B C 0.00226(12) 0.78790(7) 0.27085(6) 0.0188(3) Uani 1 1 d . .
H5B H -0.0232 0.8099 0.3044 0.023 Uiso 1 1 calc R U
C6B C 0.04074(12) 0.67757(7) 0.31627(5) 0.0182(2) Uani 1 1 d . .
C7B C -0.06003(13) 0.65991(7) 0.34065(6) 0.0209(3) Uani 1 1 d . .
C8B C -0.05724(16) 0.61943(8) 0.38985(6) 0.0285(3) Uani 1 1 d . .
H8B H -0.1240 0.6067 0.4077 0.034 Uiso 1 1 calc R U
C9B C 0.04069(18) 0.59784(9) 0.41275(7) 0.0335(4) Uani 1 1 d . .
H9B H 0.0406 0.5699 0.4457 0.040 Uiso 1 1 calc R U
C10B C 0.13903(16) 0.61652(9) 0.38803(7) 0.0295(3) Uani 1 1 d . .
H10B H 0.2057 0.6011 0.4043 0.035 Uiso 1 1 calc R U
C11B C 0.14211(13) 0.65769(7) 0.33952(6) 0.0218(3) Uani 1 1 d . .
C12B C -0.17097(12) 0.68254(8) 0.31800(6) 0.0219(3) Uani 1 1 d . .
H12B H -0.1595 0.7030 0.2794 0.026 Uiso 1 1 calc R U
C13B C -0.25296(14) 0.62426(9) 0.31163(8) 0.0305(3) Uani 1 1 d . .
H13D H -0.2217 0.5895 0.2868 0.046 Uiso 1 1 calc R U
H13E H -0.3210 0.6412 0.2947 0.046 Uiso 1 1 calc R U
H13F H -0.2685 0.6049 0.3493 0.046 Uiso 1 1 calc R U
C14B C -0.22155(16) 0.73663(9) 0.35704(7) 0.0305(3) Uani 1 1 d . .
H14D H -0.1757 0.7771 0.3564 0.046 Uiso 1 1 calc R U
H14E H -0.2260 0.7194 0.3962 0.046 Uiso 1 1 calc R U
H14F H -0.2952 0.7478 0.3434 0.046 Uiso 1 1 calc R U
C15B C 0.25023(13) 0.68187(8) 0.31503(6) 0.0243(3) Uani 1 1 d . .
H15B H 0.2435 0.6804 0.2725 0.029 Uiso 1 1 calc R U
C16B C 0.27208(16) 0.75529(9) 0.33163(8) 0.0332(4) Uani 1 1 d . .
H16D H 0.2128 0.7838 0.3171 0.050 Uiso 1 1 calc R U
H16E H 0.3418 0.7699 0.3151 0.050 Uiso 1 1 calc R U
H16F H 0.2755 0.7591 0.3733 0.050 Uiso 1 1 calc R U
C17B C 0.34874(16) 0.63839(11) 0.33129(9) 0.0384(4) Uani 1 1 d . .
H17D H 0.3342 0.5914 0.3209 0.058 Uiso 1 1 calc R U
H17E H 0.3614 0.6416 0.3726 0.058 Uiso 1 1 calc R U
H17F H 0.4137 0.6544 0.3108 0.058 Uiso 1 1 calc R U
C18B C 0.05565(12) 0.77396(7) 0.12101(5) 0.0171(2) Uani 1 1 d . .
C19B C 0.12830(13) 0.82156(7) 0.09800(6) 0.0198(3) Uani 1 1 d . .
C20B C 0.12587(14) 0.83128(8) 0.03875(6) 0.0256(3) Uani 1 1 d . .
H20B H 0.1753 0.8623 0.0218 0.031 Uiso 1 1 calc R U
C21B C 0.05284(15) 0.79654(9) 0.00439(6) 0.0284(3) Uani 1 1 d . .
H21B H 0.0527 0.8038 -0.0357 0.034 Uiso 1 1 calc R U
C22B C -0.01980(14) 0.75143(8) 0.02838(6) 0.0256(3) Uani 1 1 d . .
H22B H -0.0702 0.7283 0.0044 0.031 Uiso 1 1 calc R U
C23B C -0.02089(12) 0.73898(7) 0.08725(6) 0.0202(3) Uani 1 1 d . .
C24B C 0.20451(13) 0.86512(8) 0.13338(6) 0.0232(3) Uani 1 1 d . .
H24B H 0.2044 0.8477 0.1735 0.028 Uiso 1 1 calc R U
C25B C 0.32262(14) 0.86313(9) 0.11082(8) 0.0308(3) Uani 1 1 d . .
H25D H 0.3451 0.8162 0.1052 0.046 Uiso 1 1 calc R U
H25E H 0.3715 0.8847 0.1386 0.046 Uiso 1 1 calc R U
H25F H 0.3266 0.8873 0.0743 0.046 Uiso 1 1 calc R U
C26B C 0.16283(16) 0.93825(8) 0.13420(8) 0.0309(3) Uani 1 1 d . .
H26D H 0.0883 0.9394 0.1496 0.046 Uiso 1 1 calc R U
H26E H 0.1627 0.9563 0.0952 0.046 Uiso 1 1 calc R U
H26F H 0.2110 0.9657 0.1583 0.046 Uiso 1 1 calc R U
C27B C -0.10786(14) 0.69272(8) 0.11130(7) 0.0264(3) Uani 1 1 d . .
H27B H -0.0893 0.6834 0.1522 0.032 Uiso 1 1 calc R U
C28B C -0.21929(15) 0.72797(12) 0.10978(9) 0.0406(4) Uani 1 1 d . .
H28D H -0.2142 0.7713 0.1296 0.061 Uiso 1 1 calc R U
H28E H -0.2740 0.6996 0.1288 0.061 Uiso 1 1 calc R U
H28F H -0.2411 0.7355 0.0700 0.061 Uiso 1 1 calc R U
C29B C -0.1111(2) 0.62512(9) 0.07948(8) 0.0401(5) Uani 1 1 d . .
H29D H -0.0372 0.6061 0.0777 0.060 Uiso 1 1 calc R U
H29E H -0.1388 0.6322 0.0406 0.060 Uiso 1 1 calc R U
H29F H -0.1595 0.5939 0.0998 0.060 Uiso 1 1 calc R U

loop_
_atom_site_aniso_label
_atom_site_aniso_U_11
_atom_site_aniso_U_22
_atom_site_aniso_U_33
_atom_site_aniso_U_23
_atom_site_aniso_U_13
_atom_site_aniso_U_12
B1 0.0181(6) 0.0132(6) 0.0133(6) -0.0016(5) 0.0018(5) -0.0004(5)
C1 0.0164(5) 0.0129(5) 0.0135(5) -0.0008(4) 0.0002(4) -0.0005(4)
C2 0.0192(6) 0.0138(5) 0.0176(5) -0.0020(4) 0.0012(5) -0.0011(5)
C3 0.0195(6) 0.0151(6) 0.0202(6) -0.0010(5) 0.0010(5) -0.0039(5)
C4 0.0171(6) 0.0196(6) 0.0174(5) -0.0017(5) 0.0023(5) -0.0027(5)
C5 0.0175(6) 0.0168(6) 0.0153(5) -0.0029(4) 0.0006(5) 0.0000(5)
C6 0.0165(5) 0.0143(5) 0.0125(5) -0.0007(4) -0.0001(4) -0.0005(4)
B2 0.0183(6) 0.0140(6) 0.0123(5) -0.0019(5) 0.0004(5) -0.0001(5)
C7 0.0196(6) 0.0139(6) 0.0130(5) -0.0009(4) 0.0004(4) -0.0021(5)
C8 0.0245(7) 0.0156(6) 0.0202(6) -0.0026(5) 0.0015(5) -0.0038(5)
C9 0.0230(7) 0.0204(7) 0.0265(7) -0.0014(5) 0.0000(5) -0.0080(5)
C10 0.0195(6) 0.0230(7) 0.0232(6) 0.0012(5) 0.0027(5) -0.0040(5)
C11 0.0199(6) 0.0179(6) 0.0193(6) -0.0003(5) 0.0042(5) -0.0010(5)
C12 0.0176(6) 0.0160(6) 0.0129(5) -0.0009(4) 0.0014(4) -0.0008(5)
N1A 0.0158(5) 0.0157(5) 0.0144(5) -0.0003(4) 0.0000(4) -0.0001(4)
C2A 0.0160(6) 0.0146(6) 0.0127(5) 0.0008(4) 0.0009(4) -0.0013(4)
N3A 0.0166(5) 0.0135(5) 0.0132(4) -0.0008(4) -0.0010(4) 0.0018(4)
C4A 0.0185(6) 0.0141(6) 0.0176(5) -0.0024(5) 0.0017(5) 0.0012(5)
C5A 0.0180(6) 0.0160(6) 0.0194(6) -0.0009(5) 0.0016(5) 0.0017(5)
C6A 0.0172(6) 0.0212(6) 0.0169(5) 0.0010(5) -0.0035(5) -0.0015(5)
C7A 0.0180(6) 0.0273(7) 0.0212(6) 0.0018(5) -0.0018(5) -0.0032(5)
C8A 0.0209(7) 0.0642(13) 0.0275(8) 0.0020(8) -0.0049(6) -0.0137(8)
C9A 0.0301(9) 0.0944(19) 0.0246(8) 0.0021(10) -0.0098(7) -0.0238(11)
C10A 0.0325(9) 0.0702(14) 0.0177(7) 0.0019(8) -0.0051(6) -0.0190(9)
C11A 0.0226(7) 0.0326(8) 0.0172(6) 0.0021(6) -0.0017(5) -0.0063(6)
C12A 0.0171(6) 0.0225(7) 0.0232(6) 0.0012(5) 0.0015(5) -0.0001(5)
C13A 0.0296(8) 0.0282(8) 0.0381(9) 0.0019(7) 0.0116(7) -0.0056(7)
C14A 0.0236(7) 0.0294(8) 0.0367(8) 0.0001(7) 0.0022(6) 0.0039(6)
C15A 0.0220(7) 0.0312(8) 0.0173(6) 0.0028(5) 0.0002(5) -0.0055(6)
C16A 0.0327(8) 0.0363(9) 0.0296(8) 0.0094(7) -0.0019(7) -0.0069(7)
C17A 0.0349(8) 0.0390(9) 0.0171(6) -0.0004(6) 0.0024(6) -0.0012(7)
C18A 0.0203(6) 0.0167(6) 0.0146(5) -0.0016(5) -0.0034(5) 0.0035(5)
C19A 0.0217(6) 0.0173(6) 0.0204(6) -0.0031(5) -0.0035(5) 0.0023(5)
C20A 0.0281(8) 0.0265(8) 0.0337(8) -0.0012(6) -0.0144(6) 0.0007(6)
C21A 0.0388(10) 0.0281(8) 0.0424(10) 0.0024(7) -0.0222(8) 0.0046(7)
C22A 0.0422(10) 0.0220(7) 0.0310(8) 0.0052(6) -0.0153(7) 0.0024(7)
C23A 0.0287(7) 0.0165(6) 0.0184(6) -0.0006(5) -0.0046(5) 0.0019(5)
C24A 0.0211(6) 0.0175(6) 0.0191(6) -0.0020(5) -0.0003(5) -0.0013(5)
C25A 0.0321(8) 0.0191(7) 0.0251(7) -0.0051(5) 0.0031(6) -0.0018(6)
C26A 0.0226(7) 0.0326(8) 0.0277(7) -0.0075(6) 0.0043(6) -0.0055(6)
C27A 0.0321(7) 0.0154(6) 0.0172(6) 0.0016(5) -0.0017(5) 0.0003(5)
C28A 0.0436(9) 0.0168(7) 0.0233(7) 0.0001(5) -0.0020(6) 0.0024(6)
C29A 0.0477(10) 0.0260(8) 0.0198(7) 0.0013(6) 0.0040(6) -0.0015(7)
N1B 0.0220(5) 0.0135(5) 0.0122(4) -0.0010(4) 0.0008(4) 0.0005(4)
C2B 0.0168(6) 0.0147(5) 0.0123(5) -0.0013(4) -0.0007(4) -0.0016(4)
N3B 0.0205(5) 0.0139(5) 0.0132(4) -0.0014(4) 0.0004(4) -0.0007(4)
C4B 0.0232(6) 0.0143(6) 0.0188(6) -0.0015(5) 0.0016(5) 0.0010(5)
C5B 0.0255(7) 0.0139(6) 0.0170(6) -0.0030(5) 0.0025(5) 0.0014(5)
C6B 0.0290(7) 0.0146(6) 0.0109(5) -0.0014(4) -0.0002(5) 0.0010(5)
C7B 0.0314(7) 0.0170(6) 0.0143(5) -0.0013(5) 0.0025(5) -0.0003(5)
C8B 0.0416(9) 0.0261(7) 0.0178(6) 0.0035(5) 0.0053(6) -0.0014(7)
C9B 0.0529(11) 0.0296(8) 0.0181(6) 0.0078(6) 0.0001(7) 0.0028(8)
C10B 0.0435(9) 0.0273(8) 0.0176(6) 0.0016(6) -0.0073(6) 0.0061(7)
C11B 0.0316(7) 0.0192(6) 0.0146(6) -0.0039(5) -0.0038(5) 0.0034(6)
C12B 0.0260(7) 0.0201(7) 0.0195(6) -0.0027(5) 0.0045(5) -0.0008(5)
C13B 0.0296(8) 0.0275(8) 0.0342(8) -0.0062(7) 0.0101(7) -0.0059(6)
C14B 0.0366(9) 0.0268(8) 0.0281(7) -0.0061(6) 0.0074(6) 0.0031(7)
C15B 0.0266(7) 0.0283(7) 0.0179(6) -0.0055(6) -0.0049(5) 0.0042(6)
C16B 0.0327(9) 0.0286(8) 0.0385(9) -0.0042(7) -0.0013(7) -0.0018(7)
C17B 0.0318(9) 0.0373(10) 0.0460(10) -0.0089(8) -0.0110(8) 0.0088(8)
C18B 0.0234(6) 0.0156(6) 0.0124(5) 0.0003(4) -0.0002(5) 0.0010(5)
C19B 0.0262(7) 0.0167(6) 0.0166(6) 0.0014(5) 0.0015(5) -0.0003(5)
C20B 0.0346(8) 0.0240(7) 0.0182(6) 0.0049(5) 0.0041(6) 0.0004(6)
C21B 0.0406(9) 0.0302(8) 0.0144(6) 0.0026(5) -0.0009(6) 0.0050(7)
C22B 0.0341(8) 0.0256(7) 0.0171(6) -0.0017(5) -0.0072(5) 0.0016(6)
C23B 0.0253(7) 0.0177(6) 0.0176(6) -0.0004(5) -0.0037(5) 0.0007(5)
C24B 0.0304(7) 0.0193(6) 0.0198(6) 0.0016(5) 0.0024(5) -0.0062(6)
C25B 0.0296(8) 0.0312(8) 0.0315(8) 0.0049(7) 0.0044(6) -0.0098(7)
C26B 0.0452(10) 0.0187(7) 0.0286(7) -0.0003(6) 0.0026(7) -0.0047(6)
C27B 0.0287(8) 0.0272(8) 0.0233(7) 0.0041(6) -0.0090(6) -0.0087(6)
C28B 0.0257(8) 0.0567(13) 0.0395(9) 0.0083(9) -0.0050(7) -0.0069(8)
C29B 0.0581(12) 0.0271(9) 0.0352(9) 0.0024(7) -0.0203(9) -0.0147(8)

loop_
_atom_type_symbol
_atom_type_description
_atom_type_scat_dispersion_real
_atom_type_scat_dispersion_imag
_atom_type_scat_source
C C 0.0033 0.0016 'International Tables Vol C Tables 4.2.6.8 and 6.1.1.4'
H H 0.0000 0.0000 'International Tables Vol C Tables 4.2.6.8 and 6.1.1.4'
B B 0.0013 0.0007 'International Tables Vol C Tables 4.2.6.8 and 6.1.1.4'
N N 0.0061 0.0033 'International Tables Vol C Tables 4.2.6.8 and 6.1.1.4'

loop_
_geom_angle_atom_site_label_1
_geom_angle_atom_site_label_2
_geom_angle_atom_site_label_3
_geom_angle
C1 B1 C12 120.05(11)
C1 B1 C2A 118.83(12)
C12 B1 C2A 120.98(12)
C2 C1 C6 117.03(11)
C2 C1 B1 123.12(12)
C6 C1 B1 119.55(11)
C3 C2 C1 123.07(12)
C3 C2 H2 118.5
C1 C2 H2 118.5
C2 C3 C4 119.54(12)
C2 C3 H3 120.2
C4 C3 H3 120.2
C5 C4 C3 119.43(12)
C5 C4 H4 120.3
C3 C4 H4 120.3
C4 C5 C6 123.07(12)
C4 C5 H5 118.5
C6 C5 H5 118.5
C5 C6 C1 117.81(11)
C5 C6 B2 122.34(12)
C1 C6 B2 119.85(11)
C6 B2 C7 120.11(12)
C6 B2 C2B 121.24(12)
C7 B2 C2B 118.64(11)
C8 C7 C12 117.41(12)
C8 C7 B2 122.71(12)
C12 C7 B2 119.64(12)
C9 C8 C7 123.19(14)
C9 C8 H8 118.4
C7 C8 H8 118.4
C8 C9 C10 119.13(13)
C8 C9 H9 120.4
C10 C9 H9 120.4
C11 C10 C9 119.49(13)
C11 C10 H10 120.3
C9 C10 H10 120.3
C10 C11 C12 123.25(13)
C10 C11 H11 118.4
C12 C11 H11 118.4
C11 C12 C7 117.26(12)
C11 C12 B1 122.86(12)
C7 C12 B1 119.88(12)
C2A N1A C5A 110.95(11)
C2A N1A C6A 127.40(11)
C5A N1A C6A 121.46(11)
N1A C2A N3A 104.03(11)
N1A C2A B1 128.51(11)
N3A C2A B1 127.40(11)
C2A N3A C4A 110.55(11)
C2A N3A C18A 128.10(11)
C4A N3A C18A 121.22(11)
C5A C4A N3A 107.19(12)
C5A C4A H4A 126.4
N3A C4A H4A 126.4
C4A C5A N1A 107.26(12)
C4A C5A H5A 126.4
N1A C5A H5A 126.4
C11A C6A C7A 122.79(13)
C11A C6A N1A 120.11(12)
C7A C6A N1A 117.09(12)
C8A C7A C6A 117.35(14)
C8A C7A C12A 119.02(14)
C6A C7A C12A 123.63(13)
C9A C8A C7A 120.89(16)
C9A C8A H8A 119.6
C7A C8A H8A 119.6
C10A C9A C8A 120.49(16)
C10A C9A H9A 119.8
C8A C9A H9A 119.8
C9A C10A C11A 121.37(16)
C9A C10A H10A 119.3
C11A C10A H10A 119.3
C10A C11A C6A 117.05(14)
C10A C11A C15A 119.11(14)
C6A C11A C15A 123.76(13)
C7A C12A C13A 113.29(13)
C7A C12A C14A 110.29(13)
C13A C12A C14A 108.22(13)
C7A C12A H12A 108.3
C13A C12A H12A 108.3
C14A C12A H12A 108.3
C12A C13A H13A 109.5
C12A C13A H13B 109.5
H13A C13A H13B 109.5
C12A C13A H13C 109.5
H13A C13A H13C 109.5
H13B C13A H13C 109.5
C12A C14A H14A 109.5
C12A C14A H14B 109.5
H14A C14A H14B 109.5
C12A C14A H14C 109.5
H14A C14A H14C 109.5
H14B C14A H14C 109.5
C11A C15A C17A 111.62(14)
C11A C15A C16A 109.52(14)
C17A C15A C16A 110.69(13)
C11A C15A H15A 108.3
C17A C15A H15A 108.3
C16A C15A H15A 108.3
C15A C16A H16A 109.5
C15A C16A H16B 109.5
H16A C16A H16B 109.5
C15A C16A H16C 109.5
H16A C16A H16C 109.5
H16B C16A H16C 109.5
C15A C17A H17A 109.5
C15A C17A H17B 109.5
H17A C17A H17B 109.5
C15A C17A H17C 109.5
H17A C17A H17C 109.5
H17B C17A H17C 109.5
C23A C18A C19A 122.45(12)
C23A C18A N3A 119.57(12)
C19A C18A N3A 117.74(12)
C20A C19A C18A 117.74(13)
C20A C19A C24A 118.26(13)
C18A C19A C24A 123.96(12)
C21A C20A C19A 121.08(15)
C21A C20A H20A 119.5
C19A C20A H20A 119.5
C22A C21A C20A 120.05(15)
C22A C21A H21A 120.0
C20A C21A H21A 120.0
C21A C22A C23A 121.87(15)
C21A C22A H22A 119.1
C23A C22A H22A 119.1
C22A C23A C18A 116.80(14)
C22A C23A C27A 118.14(13)
C18A C23A C27A 125.05(13)
C19A C24A C25A 111.71(12)
C19A C24A C26A 112.60(13)
C25A C24A C26A 108.58(12)
C19A C24A H24A 107.9
C25A C24A H24A 107.9
C26A C24A H24A 107.9
C24A C25A H25A 109.5
C24A C25A H25B 109.5
H25A C25A H25B 109.5
C24A C25A H25C 109.5
H25A C25A H25C 109.5
H25B C25A H25C 109.5
C24A C26A H26A 109.5
C24A C26A H26B 109.5
H26A C26A H26B 109.5
C24A C26A H26C 109.5
H26A C26A H26C 109.5
H26B C26A H26C 109.5
C23A C27A C28A 111.20(13)
C23A C27A C29A 111.71(13)
C28A C27A C29A 109.79(12)
C23A C27A H27A 108.0
C28A C27A H27A 108.0
C29A C27A H27A 108.0
C27A C28A H28A 109.5
C27A C28A H28B 109.5
H28A C28A H28B 109.5
C27A C28A H28C 109.5
H28A C28A H28C 109.5
H28B C28A H28C 109.5
C27A C29A H29A 109.5
C27A C29A H29B 109.5
H29A C29A H29B 109.5
C27A C29A H29C 109.5
H29A C29A H29C 109.5
H29B C29A H29C 109.5
C2B N1B C5B 110.53(11)
C2B N1B C6B 127.98(11)
C5B N1B C6B 121.49(11)
N3B C2B N1B 104.40(11)
N3B C2B B2 125.51(11)
N1B C2B B2 130.04(11)
C2B N3B C4B 111.10(11)
C2B N3B C18B 126.74(11)
C4B N3B C18B 121.52(11)
C5B C4B N3B 106.81(12)
C5B C4B H4B 126.6
N3B C4B H4B 126.6
C4B C5B N1B 107.14(12)
C4B C5B H5B 126.4
N1B C5B H5B 126.4
C7B C6B C11B 123.01(12)
C7B C6B N1B 117.79(13)
C11B C6B N1B 119.09(13)
C6B C7B C8B 117.10(15)
C6B C7B C12B 124.49(12)
C8B C7B C12B 118.40(14)
C9B C8B C7B 121.16(16)
C9B C8B H8B 119.4
C7B C8B H8B 119.4
C8B C9B C10B 120.48(15)
C8B C9B H9B 119.8
C10B C9B H9B 119.8
C9B C10B C11B 121.26(16)
C9B C10B H10B 119.4
C11B C10B H10B 119.4
C10B C11B C6B 116.95(15)
C10B C11B C15B 120.96(14)
C6B C11B C15B 122.04(13)
C7B C12B C13B 113.05(13)
C7B C12B C14B 110.88(13)
C13B C12B C14B 108.71(13)
C7B C12B H12B 108.0
C13B C12B H12B 108.0
C14B C12B H12B 108.0
C12B C13B H13D 109.5
C12B C13B H13E 109.5
H13D C13B H13E 109.5
C12B C13B H13F 109.5
H13D C13B H13F 109.5
H13E C13B H13F 109.5
C12B C14B H14D 109.5
C12B C14B H14E 109.5
H14D C14B H14E 109.5
C12B C14B H14F 109.5
H14D C14B H14F 109.5
H14E C14B H14F 109.5
C11B C15B C17B 114.36(14)
C11B C15B C16B 110.90(13)
C17B C15B C16B 109.68(14)
C11B C15B H15B 107.2
C17B C15B H15B 107.2
C16B C15B H15B 107.2
C15B C16B H16D 109.5
C15B C16B H16E 109.5
H16D C16B H16E 109.5
C15B C16B H16F 109.5
H16D C16B H16F 109.5
H16E C16B H16F 109.5
C15B C17B H17D 109.5
C15B C17B H17E 109.5
H17D C17B H17E 109.5
C15B C17B H17F 109.5
H17D C17B H17F 109.5
H17E C17B H17F 109.5
C19B C18B C23B 122.46(12)
C19B C18B N3B 118.87(12)
C23B C18B N3B 118.38(12)
C20B C19B C18B 117.34(14)
C20B C19B C24B 118.36(13)
C18B C19B C24B 124.23(12)
C21B C20B C19B 121.32(15)
C21B C20B H20B 119.3
C19B C20B H20B 119.3
C22B C21B C20B 120.08(13)
C22B C21B H21B 120.0
C20B C21B H21B 120.0
C21B C22B C23B 121.40(14)
C21B C22B H22B 119.3
C23B C22B H22B 119.3
C22B C23B C18B 117.34(14)
C22B C23B C27B 118.68(13)
C18B C23B C27B 123.86(13)
C19B C24B C25B 111.98(13)
C19B C24B C26B 109.97(14)
C25B C24B C26B 109.83(13)
C19B C24B H24B 108.3
C25B C24B H24B 108.3
C26B C24B H24B 108.3
C24B C25B H25D 109.5
C24B C25B H25E 109.5
H25D C25B H25E 109.5
C24B C25B H25F 109.5
H25D C25B H25F 109.5
H25E C25B H25F 109.5
C24B C26B H26D 109.5
C24B C26B H26E 109.5
H26D C26B H26E 109.5
C24B C26B H26F 109.5
H26D C26B H26F 109.5
H26E C26B H26F 109.5
C23B C27B C28B 109.78(14)
C23B C27B C29B 111.61(15)
C28B C27B C29B 111.41(15)
C23B C27B H27B 108.0
C28B C27B H27B 108.0
C29B C27B H27B 108.0
C27B C28B H28D 109.5
C27B C28B H28E 109.5
H28D C28B H28E 109.5
C27B C28B H28F 109.5
H28D C28B H28F 109.5
H28E C28B H28F 109.5
C27B C29B H29D 109.5
C27B C29B H29E 109.5
H29D C29B H29E 109.5
C27B C29B H29F 109.5
H29D C29B H29F 109.5
H29E C29B H29F 109.5

loop_
_geom_bond_atom_site_label_1
_geom_bond_atom_site_label_2
_geom_bond_distance
B1 C1 1.5178(19)
B1 C12 1.523(2)
B1 C2A 1.5799(19)
C1 C2 1.4317(18)
C1 C6 1.4545(17)
C2 C3 1.3750(19)
C2 H2 0.9500
C3 C4 1.4183(19)
C3 H3 0.9500
C4 C5 1.3713(19)
C4 H4 0.9500
C5 C6 1.4256(18)
C5 H5 0.9500
C6 B2 1.5153(19)
B2 C7 1.521(2)
B2 C2B 1.5922(19)
C7 C8 1.4293(19)
C7 C12 1.4481(18)
C8 C9 1.374(2)
C8 H8 0.9500
C9 C10 1.414(2)
C9 H9 0.9500
C10 C11 1.373(2)
C10 H10 0.9500
C11 C12 1.4244(19)
C11 H11 0.9500
N1A C2A 1.3723(17)
N1A C5A 1.3870(17)
N1A C6A 1.4462(17)
C2A N3A 1.3750(16)
N3A C4A 1.3940(17)
N3A C18A 1.4472(17)
C4A C5A 1.3417(19)
C4A H4A 0.9500
C5A H5A 0.9500
C6A C11A 1.4019(19)
C6A C7A 1.410(2)
C7A C8A 1.390(2)
C7A C12A 1.521(2)
C8A C9A 1.387(3)
C8A H8A 0.9500
C9A C10A 1.379(3)
C9A H9A 0.9500
C10A C11A 1.394(2)
C10A H10A 0.9500
C11A C15A 1.519(2)
C12A C13A 1.531(2)
C12A C14A 1.535(2)
C12A H12A 1.0000
C13A H13A 0.9800
C13A H13B 0.9800
C13A H13C 0.9800
C14A H14A 0.9800
C14A H14B 0.9800
C14A H14C 0.9800
C15A C17A 1.531(2)
C15A C16A 1.536(2)
C15A H15A 1.0000
C16A H16A 0.9800
C16A H16B 0.9800
C16A H16C 0.9800
C17A H17A 0.9800
C17A H17B 0.9800
C17A H17C 0.9800
C18A C23A 1.409(2)
C18A C19A 1.410(2)
C19A C20A 1.395(2)
C19A C24A 1.524(2)
C20A C21A 1.385(3)
C20A H20A 0.9500
C21A C22A 1.383(3)
C21A H21A 0.9500
C22A C23A 1.400(2)
C22A H22A 0.9500
C23A C27A 1.520(2)
C24A C25A 1.532(2)
C24A C26A 1.537(2)
C24A H24A 1.0000
C25A H25A 0.9800
C25A H25B 0.9800
C25A H25C 0.9800
C26A H26A 0.9800
C26A H26B 0.9800
C26A H26C 0.9800
C27A C28A 1.535(2)
C27A C29A 1.537(2)
C27A H27A 1.0000
C28A H28A 0.9800
C28A H28B 0.9800
C28A H28C 0.9800
C29A H29A 0.9800
C29A H29B 0.9800
C29A H29C 0.9800
N1B C2B 1.3686(16)
N1B C5B 1.3922(17)
N1B C6B 1.4488(17)
C2B N3B 1.3644(17)
N3B C4B 1.3880(17)
N3B C18B 1.4525(16)
C4B C5B 1.3477(19)
C4B H4B 0.9500
C5B H5B 0.9500
C6B C7B 1.401(2)
C6B C11B 1.409(2)
C7B C8B 1.404(2)
C7B C12B 1.523(2)
C8B C9B 1.379(3)
C8B H8B 0.9500
C9B C10B 1.384(3)
C9B H9B 0.9500
C10B C11B 1.399(2)
C10B H10B 0.9500
C11B C15B 1.518(2)
C12B C13B 1.537(2)
C12B C14B 1.539(2)
C12B H12B 1.0000
C13B H13D 0.9800
C13B H13E 0.9800
C13B H13F 0.9800
C14B H14D 0.9800
C14B H14E 0.9800
C14B H14F 0.9800
C15B C17B 1.529(2)
C15B C16B 1.531(2)
C15B H15B 1.0000
C16B H16D 0.9800
C16B H16E 0.9800
C16B H16F 0.9800
C17B H17D 0.9800
C17B H17E 0.9800
C17B H17F 0.9800
C18B C19B 1.4035(19)
C18B C23B 1.4071(19)
C19B C20B 1.4000(19)
C19B C24B 1.516(2)
C20B C21B 1.385(2)
C20B H20B 0.9500
C21B C22B 1.380(2)
C21B H21B 0.9500
C22B C23B 1.399(2)
C22B H22B 0.9500
C23B C27B 1.513(2)
C24B C25B 1.537(2)
C24B C26B 1.538(2)
C24B H24B 1.0000
C25B H25D 0.9800
C25B H25E 0.9800
C25B H25F 0.9800
C26B H26D 0.9800
C26B H26E 0.9800
C26B H26F 0.9800
C27B C28B 1.531(3)
C27B C29B 1.535(2)
C27B H27B 1.0000
C28B H28D 0.9800
C28B H28E 0.9800
C28B H28F 0.9800
C29B H29D 0.9800
C29B H29E 0.9800
C29B H29F 0.9800

loop_
_geom_torsion_atom_site_label_1
_geom_torsion_atom_site_label_2
_geom_torsion_atom_site_label_3
_geom_torsion_atom_site_label_4
_geom_torsion
C12 B1 C1 C2 -171.35(12)
C2A B1 C1 C2 4.30(19)
C12 B1 C1 C6 2.15(18)
C2A B1 C1 C6 177.81(11)
C6 C1 C2 C3 -1.32(19)
B1 C1 C2 C3 172.34(13)
C1 C2 C3 C4 0.0(2)
C2 C3 C4 C5 1.8(2)
C3 C4 C5 C6 -2.3(2)
C4 C5 C6 C1 0.92(19)
C4 C5 C6 B2 -178.66(13)
C2 C1 C6 C5 0.88(17)
B1 C1 C6 C5 -173.02(12)
C2 C1 C6 B2 -179.53(12)
B1 C1 C6 B2 6.57(18)
C5 C6 B2 C7 169.84(12)
C1 C6 B2 C7 -9.74(18)
C5 C6 B2 C2B -9.54(19)
C1 C6 B2 C2B 170.88(11)
C6 B2 C7 C8 -170.38(12)
C2B B2 C7 C8 9.01(19)
C6 B2 C7 C12 3.85(18)
C2B B2 C7 C12 -176.76(11)
C12 C7 C8 C9 -3.2(2)
B2 C7 C8 C9 171.15(14)
C7 C8 C9 C10 3.9(2)
C8 C9 C10 C11 0.1(2)
C9 C10 C11 C12 -4.7(2)
C10 C11 C12 C7 5.2(2)
C10 C11 C12 B1 -175.47(13)
C8 C7 C12 C11 -1.27(18)
B2 C7 C12 C11 -175.80(12)
C8 C7 C12 B1 179.42(12)
B2 C7 C12 B1 4.89(18)
C1 B1 C12 C11 172.70(12)
C2A B1 C12 C11 -2.86(19)
C1 B1 C12 C7 -8.03(19)
C2A B1 C12 C7 176.40(11)
C5A N1A C2A N3A -1.26(14)
C6A N1A C2A N3A 173.67(12)
C5A N1A C2A B1 176.14(13)
C6A N1A C2A B1 -8.9(2)
C1 B1 C2A N1A -116.67(15)
C12 B1 C2A N1A 58.95(19)
C1 B1 C2A N3A 60.16(18)
C12 B1 C2A N3A -124.22(14)
N1A C2A N3A C4A 0.88(14)
B1 C2A N3A C4A -176.56(12)
N1A C2A N3A C18A -175.09(12)
B1 C2A N3A C18A 7.5(2)
C2A N3A C4A C5A -0.19(15)
C18A N3A C4A C5A 176.11(12)
N3A C4A C5A N1A -0.60(15)
C2A N1A C5A C4A 1.20(15)
C6A N1A C5A C4A -174.09(12)
C2A N1A C6A C11A 68.00(19)
C5A N1A C6A C11A -117.54(16)
C2A N1A C6A C7A -113.15(16)
C5A N1A C6A C7A 61.31(18)
C11A C6A C7A C8A -0.4(2)
N1A C6A C7A C8A -179.19(16)
C11A C6A C7A C12A 179.02(15)
N1A C6A C7A C12A 0.2(2)
C6A C7A C8A C9A -1.7(3)
C12A C7A C8A C9A 178.9(2)
C7A C8A C9A C10A 1.9(4)
C8A C9A C10A C11A 0.1(4)
C9A C10A C11A C6A -2.0(3)
C9A C10A C11A C15A 175.0(2)
C7A C6A C11A C10A 2.2(3)
N1A C6A C11A C10A -179.04(17)
C7A C6A C11A C15A -174.69(15)
N1A C6A C11A C15A 4.1(2)
C8A C7A C12A C13A -48.0(2)
C6A C7A C12A C13A 132.56(16)
C8A C7A C12A C14A 73.4(2)
C6A C7A C12A C14A -105.97(17)
C10A C11A C15A C17A 59.6(2)
C6A C11A C15A C17A -123.63(17)
C10A C11A C15A C16A -63.4(2)
C6A C11A C15A C16A 113.43(18)
C2A N3A C18A C23A 61.09(19)
C4A N3A C18A C23A -114.50(15)
C2A N3A C18A C19A -124.44(15)
C4A N3A C18A C19A 59.97(17)
C23A C18A C19A C20A -0.6(2)
N3A C18A C19A C20A -174.88(13)
C23A C18A C19A C24A 177.17(13)
N3A C18A C19A C24A 2.9(2)
C18A C19A C20A C21A -0.4(3)
C24A C19A C20A C21A -178.30(16)
C19A C20A C21A C22A 0.5(3)
C20A C21A C22A C23A 0.5(3)
C21A C22A C23A C18A -1.4(3)
C21A C22A C23A C27A 177.31(17)
C19A C18A C23A C22A 1.5(2)
N3A C18A C23A C22A 175.66(14)
C19A C18A C23A C27A -177.17(13)
N3A C18A C23A C27A -3.0(2)
C20A C19A C24A C25A 69.50(18)
C18A C19A C24A C25A -108.24(16)
C20A C19A C24A C26A -52.99(18)
C18A C19A C24A C26A 129.27(15)
C22A C23A C27A C28A 60.52(18)
C18A C23A C27A C28A -120.86(15)
C22A C23A C27A C29A -62.53(19)
C18A C23A C27A C29A 116.09(16)
C5B N1B C2B N3B -1.13(15)
C6B N1B C2B N3B 178.60(13)
C5B N1B C2B B2 176.51(13)
C6B N1B C2B B2 -3.8(2)
C6 B2 C2B N3B -116.54(15)
C7 B2 C2B N3B 64.08(18)
C6 B2 C2B N1B 66.28(19)
C7 B2 C2B N1B -113.11(16)
N1B C2B N3B C4B 0.74(15)
B2 C2B N3B C4B -177.04(12)
N1B C2B N3B C18B -170.09(13)
B2 C2B N3B C18B 12.1(2)
C2B N3B C4B C5B -0.08(16)
C18B N3B C4B C5B 171.31(13)
N3B C4B C5B N1B -0.61(16)
C2B N1B C5B C4B 1.12(16)
C6B N1B C5B C4B -178.63(13)
C2B N1B C6B C7B -114.90(16)
C5B N1B C6B C7B 64.80(18)
C2B N1B C6B C11B 68.88(19)
C5B N1B C6B C11B -111.42(15)
C11B C6B C7B C8B -1.3(2)
N1B C6B C7B C8B -177.33(12)
C11B C6B C7B C12B 177.68(14)
N1B C6B C7B C12B 1.6(2)
C6B C7B C8B C9B -0.4(2)
C12B C7B C8B C9B -179.39(15)
C7B C8B C9B C10B 0.9(3)
C8B C9B C10B C11B 0.2(3)
C9B C10B C11B C6B -1.7(2)
C9B C10B C11B C15B 175.79(15)
C7B C6B C11B C10B 2.3(2)
N1B C6B C11B C10B 178.29(13)
C7B C6B C11B C15B -175.18(13)
N1B C6B C11B C15B 0.8(2)
C6B C7B C12B C13B 131.18(15)
C8B C7B C12B C13B -49.89(18)
C6B C7B C12B C14B -106.45(16)
C8B C7B C12B C14B 72.49(18)
C10B C11B C15B C17B 22.3(2)
C6B C11B C15B C17B -160.32(14)
C10B C11B C15B C16B -102.33(17)
C6B C11B C15B C16B 75.03(17)
C2B N3B C18B C19B -120.78(15)
C4B N3B C18B C19B 69.26(18)
C2B N3B C18B C23B 65.33(19)
C4B N3B C18B C23B -104.63(15)
C23B C18B C19B C20B -2.9(2)
N3B C18B C19B C20B -176.54(13)
C23B C18B C19B C24B 173.96(14)
N3B C18B C19B C24B 0.3(2)
C18B C19B C20B C21B 1.6(2)
C24B C19B C20B C21B -175.49(15)
C19B C20B C21B C22B 0.2(3)
C20B C21B C22B C23B -0.8(3)
C21B C22B C23B C18B -0.5(2)
C21B C22B C23B C27B 175.70(15)
C19B C18B C23B C22B 2.4(2)
N3B C18B C23B C22B 176.03(13)
C19B C18B C23B C27B -173.56(14)
N3B C18B C23B C27B 0.1(2)
C20B C19B C24B C25B -52.70(19)
C18B C19B C24B C25B 130.46(16)
C20B C19B C24B C26B 69.71(18)
C18B C19B C24B C26B -107.14(17)
C22B C23B C27B C28B -71.82(19)
C18B C23B C27B C28B 104.06(17)
C22B C23B C27B C29B 52.2(2)
C18B C23B C27B C29B -131.90(16)
